data_4112063
loop_
_publ_author_name
'Xuan Jiang'
'John C. Bollinger'
'Dongwhan Lee'

_publ_section_title
;
 How Bulky Is a Bulky Ligand: Energetic Consequences of Steric Constraint
 in Ligand-Directed Cluster Assembly and Disassembly
;
_journal_name_full 'Journal of the American Chemical Society'
_journal_page_first 15678
_journal_page_last 15679
_journal_paper_doi 10.1021/ja055225u
_journal_volume 127
_journal_year 2005
_chemical_formula_moiety 'C84 H76 Cu4 N8 O8, 4(C4 H8 O)'
_chemical_formula_sum 'C100 H108 Cu4 N8 O12'
_chemical_formula_weight 1868.10
_chemical_name_systematic
;
 ?
;
_space_group_IT_number 60
_symmetry_cell_setting orthorhombic
_symmetry_space_group_name_Hall '-P 2n 2ab'
_symmetry_space_group_name_H-M 'P b c n'
_atom_sites_solution_hydrogens difmap
_atom_sites_solution_primary direct
_atom_sites_solution_secondary difmap
_audit_creation_method SHELXL-97
_cell_angle_alpha 90.00
_cell_angle_beta 90.00
_cell_angle_gamma 90.00
_cell_formula_units_Z 4
_cell_length_a 9.4347(8)
_cell_length_b 32.551(3)
_cell_length_c 28.940(2)
_cell_measurement_reflns_used 1010
_cell_measurement_temperature 129(2)
_cell_measurement_theta_max 33.18
_cell_measurement_theta_min 2.65
_cell_volume 8887.7(13)
_computing_cell_refinement 'SAINT 6.45A (Bruker, 2003)'
_computing_data_collection 'SMART 5.630 (Bruker, 2003)'
_computing_data_reduction 'SAINT 6.45A (Bruker, 2003)'
_computing_structure_refinement 'SHELXL-97 (Sheldrick, 1997)'
_computing_structure_solution 'SHELXS-97 (Sheldrick, 1997)'
_diffrn_ambient_temperature 129(2)
_diffrn_detector 'CCD area detector'
_diffrn_detector_area_resol_mean 44.52
_diffrn_detector_type 'Bruker SMART 6000'
_diffrn_measured_fraction_theta_full 0.999
_diffrn_measured_fraction_theta_max 0.999
_diffrn_measurement_details '   0.30 degree frames measured for   3.17 seconds each'
_diffrn_measurement_device 'three-circle goniometer with fixed chi'
_diffrn_measurement_device_type 'Bruker Platform goniometer'
_diffrn_measurement_method '\w scans'
_diffrn_radiation_monochromator graphite
_diffrn_radiation_source 'normal-focus sealed tube'
_diffrn_radiation_type MoK\a
_diffrn_radiation_wavelength 0.71073
_diffrn_reflns_av_R_equivalents 0.0827
_diffrn_reflns_av_sigmaI/netI 0.0470
_diffrn_reflns_limit_h_max 15
_diffrn_reflns_limit_h_min -15
_diffrn_reflns_limit_k_max 52
_diffrn_reflns_limit_k_min -52
_diffrn_reflns_limit_l_max 46
_diffrn_reflns_limit_l_min -46
_diffrn_reflns_number 165008
_diffrn_reflns_theta_full 35.06
_diffrn_reflns_theta_max 35.06
_diffrn_reflns_theta_min 2.25
_diffrn_standards_decay_% 0.
_diffrn_standards_interval_time 96
_diffrn_standards_number 624
_exptl_absorpt_coefficient_mu 1.012
_exptl_absorpt_correction_T_max 0.8143
_exptl_absorpt_correction_T_min 0.4721
_exptl_absorpt_correction_type gaussian
_exptl_absorpt_process_details 'Face-indexed absorption correction via XPREP 6.12 (Bruker, 2001)'
_exptl_crystal_colour yellow
_exptl_crystal_density_diffrn 1.396
_exptl_crystal_description rod
_exptl_crystal_F_000 3904
_exptl_crystal_size_max 0.97
_exptl_crystal_size_mid 0.33
_exptl_crystal_size_min 0.23
_refine_diff_density_max 0.977
_refine_diff_density_min -0.481
_refine_diff_density_rms 0.093
_refine_ls_extinction_method none
_refine_ls_goodness_of_fit_ref 1.022
_refine_ls_hydrogen_treatment mixed
_refine_ls_matrix_type full
_refine_ls_number_parameters 786
_refine_ls_number_reflns 19655
_refine_ls_number_restraints 566
_refine_ls_restrained_S_all 1.023
_refine_ls_R_factor_all 0.0838
_refine_ls_R_factor_gt 0.0423
_refine_ls_shift/su_max 0.006
_refine_ls_shift/su_mean 0.000
_refine_ls_structure_factor_coef Fsqd
_refine_ls_weighting_details
; calc
   [\s^2^(Fo^2^)+7.5Fo^2^+(0.045Fo^2^)^2^]^-1^
;
_refine_ls_weighting_scheme calc
_refine_ls_wR_factor_gt 0.0946
_refine_ls_wR_factor_ref 0.1163
_reflns_number_gt 12920
_reflns_number_total 19655
_reflns_threshold_expression 'I > 2\s(I)'
_cod_data_source_file ja055225usi20050801_051436.cif
_cod_data_source_block 05220
_cod_original_cell_volume 8887.6(13)
_cod_database_code 4112063

loop_
_symmetry_equiv_pos_as_xyz
'x, y, z'
'-x+1/2, -y+1/2, z+1/2'
'x+1/2, -y+1/2, -z'
'-x, y, -z+1/2'
'-x, -y, -z'
'x-1/2, y-1/2, -z-1/2'
'-x-1/2, y-1/2, z'
'x, -y, z-1/2'

loop_
_atom_site_label
_atom_site_type_symbol
_atom_site_fract_x
_atom_site_fract_y
_atom_site_fract_z
_atom_site_U_iso_or_equiv
_atom_site_adp_type
_atom_site_occupancy
_atom_site_symmetry_multiplicity
_atom_site_calc_flag
_atom_site_refinement_flags
_atom_site_disorder_assembly
_atom_site_disorder_group
Cu1 Cu 0.36203(2) 0.616209(6) 0.236559(6) 0.01352(4) Uani 1 1 d . . .
Cu2 Cu 0.5000 0.687190(8) 0.2500 0.01386(6) Uani 1 2 d S . .
Cu3 Cu 0.5000 0.547119(8) 0.2500 0.01371(6) Uani 1 2 d S . .
N4 N 0.35725(15) 0.62928(4) 0.17306(5) 0.0145(2) Uani 1 1 d . . .
C5 C 0.34509(17) 0.59771(5) 0.13929(6) 0.0155(3) Uani 1 1 d . . .
C6 C 0.29828(19) 0.55932(5) 0.15413(6) 0.0183(3) Uani 1 1 d . . .
C7 C 0.2941(2) 0.52537(5) 0.12483(6) 0.0217(3) Uani 1 1 d . . .
C8 C 0.3366(2) 0.52959(5) 0.07922(7) 0.0225(3) Uani 1 1 d . . .
O9 O 0.34078(18) 0.49794(4) 0.04763(5) 0.0330(3) Uani 1 1 d . . .
C10 C 0.3369(4) 0.45729(7) 0.06592(10) 0.0421(6) Uani 1 1 d . . .
C11 C 0.3802(2) 0.56783(6) 0.06319(6) 0.0207(3) Uani 1 1 d . . .
C12 C 0.38567(18) 0.60145(5) 0.09280(6) 0.0177(3) Uani 1 1 d . . .
C13 C 0.34654(17) 0.66929(5) 0.16395(5) 0.0139(3) Uani 1 1 d . . .
C14 C 0.27894(17) 0.68422(5) 0.12026(5) 0.0151(3) Uani 1 1 d . . .
C15 C 0.3494(2) 0.71148(6) 0.09115(6) 0.0212(3) Uani 1 1 d . . .
C16 C 0.2854(2) 0.72487(7) 0.05067(7) 0.0318(4) Uani 1 1 d . . .
C17 C 0.1504(3) 0.71122(8) 0.03910(7) 0.0352(5) Uani 1 1 d . . .
C18 C 0.0792(2) 0.68439(7) 0.06814(7) 0.0273(4) Uani 1 1 d . . .
C19 C 0.14313(19) 0.67111(6) 0.10862(6) 0.0195(3) Uani 1 1 d . . .
N20 N 0.39204(14) 0.69636(4) 0.19536(5) 0.0143(2) Uani 1 1 d . . .
C21 C 0.34269(17) 0.73789(5) 0.19258(5) 0.0143(3) Uani 1 1 d . . .
C22 C 0.43929(18) 0.77029(5) 0.19293(6) 0.0175(3) Uani 1 1 d . . .
C23 C 0.39356(19) 0.81108(5) 0.19139(6) 0.0187(3) Uani 1 1 d . . .
C24 C 0.24888(18) 0.81957(5) 0.18907(6) 0.0179(3) Uani 1 1 d . . .
O25 O 0.19174(14) 0.85833(4) 0.18701(5) 0.0243(3) Uani 1 1 d . . .
C26 C 0.2891(2) 0.89186(5) 0.18735(8) 0.0266(4) Uani 1 1 d . . .
C27 C 0.15178(19) 0.78741(5) 0.18934(6) 0.0191(3) Uani 1 1 d . . .
C28 C 0.19815(18) 0.74712(5) 0.19134(6) 0.0170(3) Uani 1 1 d . . .
N29 N 0.29394(15) 0.60814(4) 0.29702(5) 0.0145(2) Uani 1 1 d . . .
C30 C 0.25899(17) 0.64490(5) 0.32091(5) 0.0143(3) Uani 1 1 d . . .
C31 C 0.29809(18) 0.65349(5) 0.36625(6) 0.0161(3) Uani 1 1 d . . .
C32 C 0.27343(19) 0.69214(5) 0.38560(6) 0.0180(3) Uani 1 1 d . . .
C33 C 0.21058(19) 0.72283(5) 0.35940(6) 0.0185(3) Uani 1 1 d . . .
O34 O 0.18484(17) 0.76210(4) 0.37480(5) 0.0274(3) Uani 1 1 d . . .
C35 C 0.2376(3) 0.77208(7) 0.41922(9) 0.0395(6) Uani 1 1 d . . .
C36 C 0.17080(19) 0.71490(5) 0.31401(6) 0.0186(3) Uani 1 1 d . . .
C37 C 0.19396(18) 0.67632(5) 0.29535(6) 0.0162(3) Uani 1 1 d . . .
C38 C 0.28847(16) 0.57090(5) 0.31546(5) 0.0133(3) Uani 1 1 d . . .
C39 C 0.21626(17) 0.56332(5) 0.36061(5) 0.0140(3) Uani 1 1 d . . .
C40 C 0.29395(19) 0.54452(5) 0.39572(6) 0.0191(3) Uani 1 1 d . . .
C41 C 0.2370(2) 0.54124(6) 0.43972(7) 0.0268(4) Uani 1 1 d . . .
C42 C 0.1009(2) 0.55534(7) 0.44858(7) 0.0293(4) Uani 1 1 d . . .
C43 C 0.0207(2) 0.57252(6) 0.41321(7) 0.0235(4) Uani 1 1 d . . .
C44 C 0.07863(18) 0.57669(5) 0.36934(6) 0.0173(3) Uani 1 1 d . . .
N45 N 0.35542(15) 0.54027(4) 0.29377(5) 0.0145(2) Uani 1 1 d . . .
C46 C 0.31320(17) 0.49878(5) 0.30059(5) 0.0141(3) Uani 1 1 d . . .
C47 C 0.41585(18) 0.46827(5) 0.30520(6) 0.0183(3) Uani 1 1 d . . .
C48 C 0.37982(19) 0.42679(5) 0.30748(6) 0.0197(3) Uani 1 1 d . . .
C49 C 0.23845(19) 0.41547(5) 0.30502(6) 0.0189(3) Uani 1 1 d . . .
O50 O 0.18992(15) 0.37582(4) 0.30536(5) 0.0265(3) Uani 1 1 d . . .
C51 C 0.2954(2) 0.34418(6) 0.30720(9) 0.0298(4) Uani 1 1 d . . .
C52 C 0.13444(19) 0.44567(5) 0.30051(7) 0.0217(3) Uani 1 1 d . . .
C53 C 0.17131(18) 0.48684(5) 0.29820(6) 0.0179(3) Uani 1 1 d . . .
O54A O 0.0089(9) 0.4117(3) 0.0762(4) 0.086(3) Uani 0.622(13) 1 d PDU A 1
C55A C -0.0695(14) 0.4490(3) 0.0750(9) 0.0464(11) Uani 0.622(13) 1 d PDU A 1
H55A H -0.0145 0.4714 0.0604 0.056 Uiso 0.622(13) 1 calc PR A 1
H55B H -0.0989 0.4576 0.1064 0.056 Uiso 0.622(13) 1 calc PR A 1
C56A C -0.1954(6) 0.43691(17) 0.0459(3) 0.0464(14) Uani 0.622(13) 1 d PDU A 1
H56A H -0.1962 0.4524 0.0164 0.056 Uiso 0.622(13) 1 calc PR A 1
H56B H -0.2851 0.4423 0.0626 0.056 Uiso 0.622(13) 1 calc PR A 1
C57A C -0.1768(8) 0.39159(15) 0.0372(2) 0.0504(15) Uani 0.622(13) 1 d PDU A 1
H57A H -0.2695 0.3774 0.0355 0.061 Uiso 0.622(13) 1 calc PR A 1
H57B H -0.1236 0.3865 0.0082 0.061 Uiso 0.622(13) 1 calc PR A 1
C58A C -0.0944(7) 0.3782(2) 0.0783(2) 0.0395(13) Uani 0.622(13) 1 d PDU A 1
H58A H -0.1513 0.3787 0.1070 0.047 Uiso 0.622(13) 1 calc PR A 1
H58B H -0.0504 0.3508 0.0741 0.047 Uiso 0.622(13) 1 calc PR A 1
O54B O -0.0097(11) 0.4111(4) 0.0908(4) 0.046(2) Uani 0.378(13) 1 d PDU A 2
C55B C -0.080(2) 0.4483(5) 0.0766(15) 0.0464(11) Uani 0.378(13) 1 d PDU A 2
H55C H -0.0323 0.4601 0.0491 0.056 Uiso 0.378(13) 1 calc PR A 2
H55D H -0.0770 0.4689 0.1017 0.056 Uiso 0.378(13) 1 calc PR A 2
C56B C -0.2312(13) 0.4369(3) 0.0653(4) 0.056(2) Uani 0.378(13) 1 d PDU A 2
H56C H -0.2957 0.4451 0.0907 0.067 Uiso 0.378(13) 1 calc PR A 2
H56D H -0.2626 0.4504 0.0364 0.067 Uiso 0.378(13) 1 calc PR A 2
C57B C -0.2281(13) 0.3920(3) 0.0600(6) 0.076(4) Uani 0.378(13) 1 d PDU A 2
H57C H -0.2669 0.3841 0.0294 0.092 Uiso 0.378(13) 1 calc PR A 2
H57D H -0.2867 0.3789 0.0842 0.092 Uiso 0.378(13) 1 calc PR A 2
C58B C -0.0778(15) 0.3780(5) 0.0640(8) 0.099(6) Uani 0.378(13) 1 d PDU A 2
H58C H -0.0716 0.3514 0.0806 0.119 Uiso 0.378(13) 1 calc PR A 2
H58D H -0.0334 0.3750 0.0332 0.119 Uiso 0.378(13) 1 calc PR A 2
O59A O 0.1663(6) 0.81818(16) -0.00140(16) 0.0736(18) Uani 0.530(7) 1 d PDU B 1
C60A C 0.0361(7) 0.8289(3) 0.0236(2) 0.071(2) Uani 0.530(7) 1 d PDU B 1
H60A H -0.0306 0.8054 0.0238 0.086 Uiso 0.530(7) 1 calc PR B 1
H60B H -0.0111 0.8527 0.0090 0.086 Uiso 0.530(7) 1 calc PR B 1
C61A C 0.0818(11) 0.8394(5) 0.0727(3) 0.074(3) Uani 0.530(7) 1 d PDU B 1
H61A H 0.0475 0.8671 0.0815 0.089 Uiso 0.530(7) 1 calc PR B 1
H61B H 0.0443 0.8190 0.0949 0.089 Uiso 0.530(7) 1 calc PR B 1
C62A C 0.2374(14) 0.8384(13) 0.0717(5) 0.0538(13) Uani 0.530(7) 1 d PDU B 1
H62A H 0.2728 0.8131 0.0870 0.065 Uiso 0.530(7) 1 calc PR B 1
H62B H 0.2770 0.8625 0.0880 0.065 Uiso 0.530(7) 1 calc PR B 1
C63A C 0.2803(11) 0.8389(8) 0.0212(5) 0.0603(18) Uani 0.530(7) 1 d PDU B 1
H63A H 0.2902 0.8674 0.0098 0.072 Uiso 0.530(7) 1 calc PR B 1
H63B H 0.3710 0.8242 0.0165 0.072 Uiso 0.530(7) 1 calc PR B 1
O59B O 0.1056(7) 0.8481(3) 0.0014(2) 0.092(3) Uani 0.470(7) 1 d PDU B 2
C60B C 0.0246(8) 0.8585(3) 0.0396(3) 0.074(3) Uani 0.470(7) 1 d PDU B 2
H60C H -0.0774 0.8529 0.0346 0.089 Uiso 0.470(7) 1 calc PR B 2
H60D H 0.0379 0.8876 0.0487 0.089 Uiso 0.470(7) 1 calc PR B 2
C61B C 0.0898(16) 0.8292(5) 0.0743(4) 0.085(4) Uani 0.470(7) 1 d PDU B 2
H61C H 0.0567 0.8347 0.1062 0.102 Uiso 0.470(7) 1 calc PR B 2
H61D H 0.0709 0.8001 0.0663 0.102 Uiso 0.470(7) 1 calc PR B 2
C62B C 0.2417(16) 0.8401(15) 0.0681(6) 0.0538(13) Uani 0.470(7) 1 d PDU B 2
H62C H 0.3050 0.8190 0.0815 0.065 Uiso 0.470(7) 1 calc PR B 2
H62D H 0.2640 0.8672 0.0818 0.065 Uiso 0.470(7) 1 calc PR B 2
C63B C 0.2519(11) 0.8411(9) 0.0154(6) 0.0603(18) Uani 0.470(7) 1 d PDU B 2
H63C H 0.3145 0.8636 0.0049 0.072 Uiso 0.470(7) 1 calc PR B 2
H63D H 0.2880 0.8147 0.0032 0.072 Uiso 0.470(7) 1 calc PR B 2
H6 H 0.262(2) 0.5565(7) 0.1841(8) 0.022(6) Uiso 1 1 d . . .
H7 H 0.256(2) 0.4990(7) 0.1358(8) 0.024(6) Uiso 1 1 d . . .
H10A H 0.357(3) 0.4397(10) 0.0387(11) 0.059(9) Uiso 1 1 d . . .
H10B H 0.245(4) 0.4504(9) 0.0766(10) 0.051(9) Uiso 1 1 d . . .
H10C H 0.407(3) 0.4532(9) 0.0921(10) 0.046(8) Uiso 1 1 d . . .
H11 H 0.412(3) 0.5708(7) 0.0332(8) 0.028(6) Uiso 1 1 d . . .
H12 H 0.414(2) 0.6265(7) 0.0808(7) 0.017(5) Uiso 1 1 d . . .
H15 H 0.434(3) 0.7208(7) 0.0983(8) 0.024(6) Uiso 1 1 d . . .
H16 H 0.334(3) 0.7416(9) 0.0308(10) 0.044(8) Uiso 1 1 d . . .
H17 H 0.105(3) 0.7205(8) 0.0105(9) 0.038(7) Uiso 1 1 d . . .
H18 H -0.010(3) 0.6743(9) 0.0607(10) 0.045(8) Uiso 1 1 d . . .
H19 H 0.094(2) 0.6536(7) 0.1292(8) 0.023(6) Uiso 1 1 d . . .
H22 H 0.533(2) 0.7654(7) 0.1944(8) 0.021(5) Uiso 1 1 d . . .
H23 H 0.458(3) 0.8331(7) 0.1918(8) 0.022(6) Uiso 1 1 d . . .
H26A H 0.347(3) 0.8909(7) 0.2150(9) 0.025(6) Uiso 1 1 d . . .
H26B H 0.347(3) 0.8906(8) 0.1611(10) 0.042(8) Uiso 1 1 d . . .
H26C H 0.234(3) 0.9171(8) 0.1890(8) 0.030(6) Uiso 1 1 d . . .
H27 H 0.059(3) 0.7926(7) 0.1870(8) 0.027(6) Uiso 1 1 d . . .
H28 H 0.132(3) 0.7262(8) 0.1922(8) 0.029(6) Uiso 1 1 d . . .
H31 H 0.345(2) 0.6340(7) 0.3847(7) 0.015(5) Uiso 1 1 d . . .
H32 H 0.299(2) 0.6972(7) 0.4179(8) 0.021(6) Uiso 1 1 d . . .
H35A H 0.215(3) 0.7994(10) 0.4236(11) 0.056(9) Uiso 1 1 d . . .
H35B H 0.343(3) 0.7686(9) 0.4217(9) 0.042(8) Uiso 1 1 d . . .
H35C H 0.191(3) 0.7545(9) 0.4420(10) 0.046(8) Uiso 1 1 d . . .
H36 H 0.125(2) 0.7365(7) 0.2960(7) 0.016(5) Uiso 1 1 d . . .
H37 H 0.167(2) 0.6709(7) 0.2643(8) 0.025(6) Uiso 1 1 d . . .
H40 H 0.390(2) 0.5362(7) 0.3888(7) 0.018(5) Uiso 1 1 d . . .
H41 H 0.292(3) 0.5291(8) 0.4643(9) 0.038(7) Uiso 1 1 d . . .
H42 H 0.064(3) 0.5538(8) 0.4772(9) 0.033(7) Uiso 1 1 d . . .
H43 H -0.069(3) 0.5809(7) 0.4183(8) 0.028(6) Uiso 1 1 d . . .
H44 H 0.021(2) 0.5873(7) 0.3447(7) 0.018(5) Uiso 1 1 d . . .
H47 H 0.512(2) 0.4761(6) 0.3063(7) 0.015(5) Uiso 1 1 d . . .
H48 H 0.450(3) 0.4068(7) 0.3087(8) 0.028(6) Uiso 1 1 d . . .
H51A H 0.362(3) 0.3449(8) 0.2805(9) 0.033(7) Uiso 1 1 d . . .
H51B H 0.244(3) 0.3201(7) 0.3048(8) 0.023(6) Uiso 1 1 d . . .
H51C H 0.351(3) 0.3458(8) 0.3356(9) 0.032(7) Uiso 1 1 d . . .
H52 H 0.041(3) 0.4369(8) 0.2978(8) 0.031(6) Uiso 1 1 d . . .
H53 H 0.104(2) 0.5057(7) 0.2917(8) 0.021(6) Uiso 1 1 d . . .

loop_
_atom_site_aniso_label
_atom_site_aniso_U_11
_atom_site_aniso_U_22
_atom_site_aniso_U_33
_atom_site_aniso_U_23
_atom_site_aniso_U_13
_atom_site_aniso_U_12
Cu1 0.01846(9) 0.01005(8) 0.01206(8) 0.00077(6) 0.00093(7) 0.00011(7)
Cu2 0.01664(13) 0.01056(11) 0.01438(12) 0.000 -0.00359(10) 0.000
Cu3 0.01570(12) 0.00958(11) 0.01584(12) 0.000 0.00507(10) 0.000
N4 0.0182(6) 0.0113(5) 0.0141(6) 0.0012(4) -0.0013(5) -0.0005(5)
C5 0.0168(7) 0.0134(6) 0.0162(7) -0.0010(5) -0.0021(5) 0.0007(5)
C6 0.0220(8) 0.0151(7) 0.0178(7) -0.0015(5) -0.0023(6) -0.0008(6)
C7 0.0262(9) 0.0141(7) 0.0248(8) -0.0019(6) -0.0058(7) -0.0001(6)
C8 0.0260(9) 0.0171(7) 0.0244(8) -0.0078(6) -0.0062(7) 0.0021(6)
O9 0.0500(9) 0.0228(7) 0.0261(7) -0.0109(5) -0.0052(6) 0.0025(6)
C10 0.0656(18) 0.0209(10) 0.0398(13) -0.0122(9) -0.0062(13) 0.0043(10)
C11 0.0226(8) 0.0221(8) 0.0174(8) -0.0047(6) -0.0006(6) 0.0019(6)
C12 0.0188(7) 0.0173(7) 0.0170(7) -0.0011(6) -0.0004(6) 0.0008(6)
C13 0.0143(7) 0.0126(6) 0.0148(6) 0.0014(5) 0.0000(5) -0.0004(5)
C14 0.0174(7) 0.0132(6) 0.0148(7) 0.0006(5) -0.0017(5) 0.0003(5)
C15 0.0223(8) 0.0219(8) 0.0195(8) 0.0037(6) -0.0004(6) -0.0022(6)
C16 0.0370(11) 0.0361(11) 0.0222(9) 0.0137(8) -0.0014(8) -0.0034(9)
C17 0.0365(12) 0.0488(13) 0.0204(9) 0.0095(9) -0.0083(8) 0.0047(10)
C18 0.0221(9) 0.0377(11) 0.0223(9) -0.0007(7) -0.0076(7) 0.0012(8)
C19 0.0186(7) 0.0219(8) 0.0178(7) -0.0006(6) -0.0023(6) -0.0005(6)
N20 0.0159(6) 0.0109(5) 0.0160(6) 0.0007(4) -0.0026(5) -0.0003(4)
C21 0.0168(7) 0.0114(6) 0.0147(6) 0.0006(5) -0.0010(5) -0.0005(5)
C22 0.0148(7) 0.0139(7) 0.0237(8) 0.0001(6) -0.0029(6) -0.0013(5)
C23 0.0185(7) 0.0116(6) 0.0260(8) 0.0012(6) -0.0017(6) -0.0031(5)
C24 0.0196(7) 0.0107(6) 0.0233(8) -0.0004(5) -0.0001(6) 0.0007(5)
O25 0.0217(6) 0.0109(5) 0.0402(8) 0.0007(5) 0.0001(5) 0.0000(4)
C26 0.0309(10) 0.0112(7) 0.0376(11) -0.0009(6) 0.0020(8) -0.0025(7)
C27 0.0160(7) 0.0141(7) 0.0272(8) 0.0014(6) 0.0005(6) 0.0001(6)
C28 0.0166(7) 0.0119(6) 0.0225(8) -0.0011(5) 0.0001(6) -0.0022(5)
N29 0.0172(6) 0.0112(5) 0.0151(6) 0.0002(4) 0.0015(5) 0.0005(4)
C30 0.0149(7) 0.0119(6) 0.0161(7) -0.0004(5) 0.0019(5) 0.0002(5)
C31 0.0187(7) 0.0130(6) 0.0168(7) 0.0007(5) -0.0003(6) 0.0015(5)
C32 0.0220(8) 0.0142(7) 0.0176(7) -0.0020(5) 0.0019(6) -0.0013(6)
C33 0.0219(8) 0.0126(6) 0.0209(8) -0.0021(5) 0.0046(6) 0.0009(6)
O34 0.0423(8) 0.0132(5) 0.0268(7) -0.0052(5) 0.0009(6) 0.0052(5)
C35 0.0624(17) 0.0211(9) 0.0349(12) -0.0140(8) -0.0065(11) 0.0073(10)
C36 0.0203(8) 0.0141(7) 0.0214(8) 0.0018(6) 0.0024(6) 0.0039(6)
C37 0.0177(7) 0.0139(6) 0.0169(7) 0.0010(5) 0.0007(6) 0.0022(5)
C38 0.0137(6) 0.0115(6) 0.0146(7) -0.0003(5) 0.0018(5) 0.0001(5)
C39 0.0155(7) 0.0108(6) 0.0156(7) -0.0003(5) 0.0018(5) -0.0002(5)
C40 0.0207(8) 0.0174(7) 0.0191(7) 0.0010(6) 0.0006(6) 0.0006(6)
C41 0.0345(10) 0.0283(9) 0.0175(8) 0.0044(7) -0.0012(7) 0.0012(8)
C42 0.0379(11) 0.0322(10) 0.0179(8) 0.0016(7) 0.0098(8) -0.0012(8)
C43 0.0206(9) 0.0244(8) 0.0255(9) -0.0028(7) 0.0097(7) 0.0002(7)
C44 0.0155(7) 0.0166(7) 0.0198(8) -0.0004(6) 0.0025(6) -0.0003(6)
N45 0.0158(6) 0.0099(5) 0.0178(6) 0.0009(4) 0.0047(5) -0.0002(4)
C46 0.0165(7) 0.0112(6) 0.0148(6) 0.0005(5) 0.0036(5) -0.0008(5)
C47 0.0150(7) 0.0139(7) 0.0258(8) 0.0009(6) 0.0015(6) -0.0011(5)
C48 0.0192(8) 0.0120(7) 0.0279(9) 0.0020(6) 0.0003(6) 0.0012(6)
C49 0.0220(8) 0.0116(6) 0.0231(8) 0.0012(6) 0.0003(6) -0.0021(6)
O50 0.0256(7) 0.0100(5) 0.0441(8) 0.0012(5) -0.0014(6) -0.0028(5)
C51 0.0343(11) 0.0117(7) 0.0434(12) 0.0025(7) -0.0045(9) -0.0005(7)
C52 0.0164(7) 0.0153(7) 0.0334(9) -0.0004(6) 0.0002(7) -0.0022(6)
C53 0.0161(7) 0.0129(6) 0.0247(8) -0.0006(6) 0.0010(6) 0.0011(5)
O54A 0.061(3) 0.041(3) 0.156(9) 0.007(4) -0.002(4) -0.010(2)
C55A 0.060(2) 0.0405(14) 0.039(2) -0.0032(11) 0.003(2) 0.0020(13)
C56A 0.045(3) 0.045(2) 0.049(3) 0.000(2) -0.011(2) 0.001(2)
C57A 0.074(4) 0.039(2) 0.039(3) 0.0048(19) -0.011(2) -0.011(2)
C58A 0.038(2) 0.033(2) 0.047(3) 0.0108(18) -0.0015(19) -0.0010(18)
O54B 0.039(4) 0.043(4) 0.057(4) 0.003(3) -0.019(3) 0.007(3)
C55B 0.060(2) 0.0405(14) 0.039(2) -0.0032(11) 0.003(2) 0.0020(13)
C56B 0.071(6) 0.057(5) 0.039(5) 0.000(4) -0.014(5) 0.011(4)
C57B 0.086(7) 0.053(5) 0.091(10) 0.019(6) -0.030(7) -0.018(5)
C58B 0.089(8) 0.053(6) 0.156(17) -0.017(9) 0.009(11) -0.022(6)
O59A 0.103(4) 0.062(3) 0.056(3) -0.014(2) 0.019(2) -0.013(3)
C60A 0.044(3) 0.122(7) 0.049(4) -0.027(4) -0.013(3) 0.010(4)
C61A 0.040(4) 0.127(9) 0.055(4) 0.038(5) 0.017(3) 0.009(4)
C62A 0.0546(18) 0.069(3) 0.038(2) -0.004(3) 0.0028(16) -0.0039(18)
C63A 0.068(3) 0.075(3) 0.038(3) -0.006(3) 0.009(3) -0.021(5)
O59B 0.089(5) 0.106(6) 0.080(4) -0.039(4) -0.039(3) 0.044(4)
C60B 0.052(4) 0.105(7) 0.064(5) -0.035(4) -0.017(3) 0.019(4)
C61B 0.080(7) 0.125(10) 0.051(5) -0.014(5) -0.012(4) -0.037(7)
C62B 0.0546(18) 0.069(3) 0.038(2) -0.004(3) 0.0028(16) -0.0039(18)
C63B 0.068(3) 0.075(3) 0.038(3) -0.006(3) 0.009(3) -0.021(5)

loop_
_atom_type_symbol
_atom_type_description
_atom_type_scat_dispersion_real
_atom_type_scat_dispersion_imag
_atom_type_scat_source
C C 0.0033 0.0016 'International Tables Vol C Tables 4.2.6.8 and 6.1.1.4'
H H 0.0000 0.0000 'International Tables Vol C Tables 4.2.6.8 and 6.1.1.4'
N N 0.0061 0.0033 'International Tables Vol C Tables 4.2.6.8 and 6.1.1.4'
O O 0.0106 0.0060 'International Tables Vol C Tables 4.2.6.8 and 6.1.1.4'
Cu Cu 0.3201 1.2651 'International Tables Vol C Tables 4.2.6.8 and 6.1.1.4'

loop_
_exptl_crystal_face_index_h
_exptl_crystal_face_index_k
_exptl_crystal_face_index_l
_exptl_crystal_face_perp_dist
0.00 0.00 1.00 0.1700
0.00 0.00 -1.00 0.1660
0.00 2.00 1.00 0.1560
0.00 -2.00 -1.00 0.0770
0.00 2.00 -1.00 0.1530
0.00 -2.00 1.00 0.1230
-1.00 1.00 0.00 0.5140
-3.00 -1.00 0.00 0.5520
1.00 -1.00 0.00 0.4610
1.00 0.00 -1.00 0.4300

loop_
_geom_angle_atom_site_label_1
_geom_angle_atom_site_label_2
_geom_angle_atom_site_label_3
_geom_angle
_geom_angle_site_symmetry_1
_geom_angle_site_symmetry_3
N29 Cu1 N4 158.22(6) . .
N29 Cu1 Cu3 84.95(4) . .
N4 Cu1 Cu3 110.43(4) . .
N29 Cu1 Cu2 98.69(4) . .
N4 Cu1 Cu2 87.63(4) . .
Cu3 Cu1 Cu2 118.408(10) . .
N29 Cu1 Cu1 93.49(4) . 4_655
N4 Cu1 Cu1 107.57(4) . 4_655
Cu3 Cu1 Cu1 58.865(6) . 4_655
Cu2 Cu1 Cu1 59.543(6) . 4_655
N20 Cu2 N20 161.96(8) . 4_655
N20 Cu2 Cu1 121.02(4) . 4_655
N20 Cu2 Cu1 75.81(4) 4_655 4_655
N20 Cu2 Cu1 75.81(4) . .
N20 Cu2 Cu1 121.02(4) 4_655 .
Cu1 Cu2 Cu1 60.912(12) 4_655 .
N45 Cu3 N45 166.34(8) 4_655 .
N45 Cu3 Cu1 111.24(4) 4_655 .
N45 Cu3 Cu1 80.87(4) . .
N45 Cu3 Cu1 80.87(4) 4_655 4_655
N45 Cu3 Cu1 111.24(4) . 4_655
Cu1 Cu3 Cu1 62.271(12) . 4_655
C13 N4 C5 124.32(14) . .
C13 N4 Cu1 114.51(11) . .
C5 N4 Cu1 120.54(10) . .
C6 C5 C12 117.37(15) . .
C6 C5 N4 117.48(14) . .
C12 C5 N4 125.00(15) . .
C5 C6 C7 122.17(16) . .
C8 C7 C6 119.52(17) . .
O9 C8 C7 124.48(17) . .
O9 C8 C11 116.05(17) . .
C7 C8 C11 119.47(16) . .
C8 O9 C10 116.55(17) . .
C8 C11 C12 120.63(17) . .
C11 C12 C5 120.80(16) . .
N4 C13 N20 119.04(14) . .
N4 C13 C14 121.10(14) . .
N20 C13 C14 119.80(13) . .
C19 C14 C15 119.24(15) . .
C19 C14 C13 119.80(15) . .
C15 C14 C13 120.95(15) . .
C16 C15 C14 120.20(18) . .
C15 C16 C17 120.09(19) . .
C18 C17 C16 119.98(18) . .
C17 C18 C19 119.87(19) . .
C18 C19 C14 120.61(17) . .
C13 N20 C21 118.66(13) . .
C13 N20 Cu2 129.27(11) . .
C21 N20 Cu2 111.63(10) . .
C22 C21 C28 118.41(15) . .
C22 C21 N20 120.08(14) . .
C28 C21 N20 121.45(14) . .
C21 C22 C23 121.13(16) . .
C24 C23 C22 119.49(15) . .
O25 C24 C27 115.66(15) . .
O25 C24 C23 124.65(15) . .
C27 C24 C23 119.69(15) . .
C24 O25 C26 116.73(15) . .
C28 C27 C24 120.35(16) . .
C27 C28 C21 120.89(15) . .
C38 N29 C30 124.43(14) . .
C38 N29 Cu1 121.00(11) . .
C30 N29 Cu1 114.46(10) . .
C31 C30 C37 117.81(14) . .
C31 C30 N29 124.51(14) . .
C37 C30 N29 117.31(14) . .
C30 C31 C32 120.98(15) . .
C33 C32 C31 120.06(16) . .
O34 C33 C32 124.59(16) . .
O34 C33 C36 115.54(15) . .
C32 C33 C36 119.87(15) . .
C33 O34 C35 116.45(16) . .
C37 C36 C33 119.64(15) . .
C36 C37 C30 121.63(16) . .
N29 C38 N45 118.34(14) . .
N29 C38 C39 121.39(13) . .
N45 C38 C39 120.19(13) . .
C44 C39 C40 119.68(15) . .
C44 C39 C38 122.16(14) . .
C40 C39 C38 118.04(14) . .
C41 C40 C39 119.95(17) . .
C40 C41 C42 120.22(18) . .
C41 C42 C43 120.01(17) . .
C44 C43 C42 119.91(17) . .
C43 C44 C39 120.15(16) . .
C38 N45 C46 120.73(13) . .
C38 N45 Cu3 124.91(11) . .
C46 N45 Cu3 114.24(10) . .
C47 C46 C53 118.23(15) . .
C47 C46 N45 119.71(14) . .
C53 C46 N45 121.75(14) . .
C46 C47 C48 121.69(16) . .
C49 C48 C47 119.34(16) . .
O50 C49 C48 124.90(16) . .
O50 C49 C52 115.45(16) . .
C48 C49 C52 119.63(15) . .
C49 O50 C51 116.46(15) . .
C53 C52 C49 120.62(16) . .
C52 C53 C46 120.49(16) . .
C55A O54A C58A 106.8(8) . .
O54A C55A C56A 101.6(8) . .
C55A C56A C57A 104.9(5) . .
C58A C57A C56A 102.3(4) . .
O54A C58A C57A 95.5(6) . .
C55B O54B C58B 105.5(11) . .
O54B C55B C56B 106.7(11) . .
C57B C56B C55B 104.4(9) . .
C56B C57B C58B 108.3(8) . .
O54B C58B C57B 103.4(10) . .
C63A O59A C60A 107.0(7) . .
O59A C60A C61A 106.0(6) . .
C62A C61A C60A 105.1(9) . .
C61A C62A C63A 106.5(8) . .
O59A C63A C62A 103.6(12) . .
C60B O59B C63B 109.7(8) . .
O59B C60B C61B 98.7(8) . .
C62B C61B C60B 99.2(14) . .
C61B C62B C63B 100.8(10) . .
O59B C63B C62B 102.9(10) . .
C5 C6 H6 119.3(14) . .
C7 C6 H6 118.4(14) . .
C8 C7 H7 120.0(13) . .
C6 C7 H7 120.4(13) . .
O9 C10 H10A 103.6(19) . .
O9 C10 H10B 111.5(19) . .
H10A C10 H10B 107(3) . .
O9 C10 H10C 112.5(16) . .
H10A C10 H10C 113(2) . .
H10B C10 H10C 109(2) . .
C8 C11 H11 120.3(15) . .
C12 C11 H11 118.9(15) . .
C11 C12 H12 118.1(13) . .
C5 C12 H12 121.1(13) . .
C16 C15 H15 119.0(15) . .
C14 C15 H15 120.8(15) . .
C15 C16 H16 119.7(18) . .
C17 C16 H16 120.1(18) . .
C18 C17 H17 119.8(16) . .
C16 C17 H17 120.3(16) . .
C17 C18 H18 121.3(18) . .
C19 C18 H18 118.8(18) . .
C18 C19 H19 120.6(14) . .
C14 C19 H19 118.8(14) . .
C21 C22 H22 120.6(14) . .
C23 C22 H22 118.3(14) . .
C24 C23 H23 119.0(14) . .
C22 C23 H23 121.5(14) . .
O25 C26 H26A 110.3(14) . .
O25 C26 H26B 109.7(17) . .
H26A C26 H26B 109(2) . .
O25 C26 H26C 107.6(15) . .
H26A C26 H26C 107(2) . .
H26B C26 H26C 113(2) . .
C28 C27 H27 119.4(16) . .
C24 C27 H27 120.2(15) . .
C27 C28 H28 119.1(16) . .
C21 C28 H28 120.0(15) . .
C30 C31 H31 121.6(13) . .
C32 C31 H31 117.4(13) . .
C33 C32 H32 120.3(13) . .
C31 C32 H32 119.7(13) . .
O34 C35 H35A 105.3(19) . .
O34 C35 H35B 112.7(16) . .
H35A C35 H35B 109(3) . .
O34 C35 H35C 108.6(17) . .
H35A C35 H35C 112(3) . .
H35B C35 H35C 109(2) . .
C37 C36 H36 120.9(13) . .
C33 C36 H36 119.5(13) . .
C36 C37 H37 119.6(14) . .
C30 C37 H37 118.7(14) . .
C41 C40 H40 122.2(13) . .
C39 C40 H40 117.7(13) . .
C40 C41 H41 119.9(16) . .
C42 C41 H41 119.9(16) . .
C41 C42 H42 120.7(17) . .
C43 C42 H42 119.3(17) . .
C44 C43 H43 119.3(15) . .
C42 C43 H43 120.8(15) . .
C43 C44 H44 119.3(13) . .
C39 C44 H44 120.4(13) . .
C46 C47 H47 118.6(13) . .
C48 C47 H47 119.7(13) . .
C49 C48 H48 120.2(15) . .
C47 C48 H48 120.4(15) . .
O50 C51 H51A 113.2(15) . .
O50 C51 H51B 104.2(15) . .
H51A C51 H51B 107(2) . .
O50 C51 H51C 111.5(15) . .
H51A C51 H51C 108(2) . .
H51B C51 H51C 113(2) . .
C53 C52 H52 122.1(16) . .
C49 C52 H52 117.2(16) . .
C52 C53 H53 119.5(14) . .
C46 C53 H53 119.6(14) . .
O54A C55A H55A 111.5 . .
C56A C55A H55A 111.5 . .
O54A C55A H55B 111.5 . .
C56A C55A H55B 111.5 . .
H55A C55A H55B 109.3 . .
C55A C56A H56A 110.8 . .
C57A C56A H56A 110.8 . .
C55A C56A H56B 110.8 . .
C57A C56A H56B 110.8 . .
H56A C56A H56B 108.8 . .
C58A C57A H57A 111.3 . .
C56A C57A H57A 111.3 . .
C58A C57A H57B 111.3 . .
C56A C57A H57B 111.3 . .
H57A C57A H57B 109.2 . .
O54A C58A H58A 112.6 . .
C57A C58A H58A 112.6 . .
O54A C58A H58B 112.6 . .
C57A C58A H58B 112.6 . .
H58A C58A H58B 110.1 . .
O54B C55B H55C 110.4 . .
C56B C55B H55C 110.4 . .
O54B C55B H55D 110.4 . .
C56B C55B H55D 110.4 . .
H55C C55B H55D 108.6 . .
C57B C56B H56C 110.9 . .
C55B C56B H56C 110.9 . .
C57B C56B H56D 110.9 . .
C55B C56B H56D 110.9 . .
H56C C56B H56D 108.9 . .
C56B C57B H57C 110.0 . .
C58B C57B H57C 110.0 . .
C56B C57B H57D 110.0 . .
C58B C57B H57D 110.0 . .
H57C C57B H57D 108.4 . .
O54B C58B H58C 111.1 . .
C57B C58B H58C 111.1 . .
O54B C58B H58D 111.1 . .
C57B C58B H58D 111.1 . .
H58C C58B H58D 109.1 . .
O59A C60A H60A 110.5 . .
C61A C60A H60A 110.5 . .
O59A C60A H60B 110.5 . .
C61A C60A H60B 110.5 . .
H60A C60A H60B 108.7 . .
C62A C61A H61A 110.7 . .
C60A C61A H61A 110.7 . .
C62A C61A H61B 110.7 . .
C60A C61A H61B 110.7 . .
H61A C61A H61B 108.8 . .
C61A C62A H62A 110.4 . .
C63A C62A H62A 110.4 . .
C61A C62A H62B 110.4 . .
C63A C62A H62B 110.4 . .
H62A C62A H62B 108.6 . .
O59A C63A H63A 111.0 . .
C62A C63A H63A 111.0 . .
O59A C63A H63B 111.0 . .
C62A C63A H63B 111.0 . .
H63A C63A H63B 109.0 . .
O59B C60B H60C 112.0 . .
C61B C60B H60C 112.0 . .
O59B C60B H60D 112.0 . .
C61B C60B H60D 112.0 . .
H60C C60B H60D 109.7 . .
C62B C61B H61C 111.9 . .
C60B C61B H61C 111.9 . .
C62B C61B H61D 111.9 . .
C60B C61B H61D 111.9 . .
H61C C61B H61D 109.6 . .
C61B C62B H62C 111.6 . .
C63B C62B H62C 111.6 . .
C61B C62B H62D 111.6 . .
C63B C62B H62D 111.6 . .
H62C C62B H62D 109.4 . .
O59B C63B H63C 111.2 . .
C62B C63B H63C 111.2 . .
O59B C63B H63D 111.2 . .
C62B C63B H63D 111.2 . .
H63C C63B H63D 109.1 . .

loop_
_geom_bond_atom_site_label_1
_geom_bond_atom_site_label_2
_geom_bond_distance
_geom_bond_site_symmetry_2
Cu1 N29 1.8825(14) .
Cu1 N4 1.8867(13) .
Cu1 Cu3 2.6274(3) .
Cu1 Cu2 2.6803(3) .
Cu1 Cu1 2.7171(5) 4_655
Cu2 N20 1.9045(13) .
Cu2 N20 1.9045(13) 4_655
Cu2 Cu1 2.6802(3) 4_655
Cu3 N45 1.8747(13) 4_655
Cu3 N45 1.8748(13) .
Cu3 Cu1 2.6275(3) 4_655
N4 C13 1.333(2) .
N4 C5 1.423(2) .
C5 C6 1.393(2) .
C5 C12 1.404(2) .
C6 C7 1.394(2) .
C7 C8 1.386(3) .
C8 O9 1.378(2) .
C8 C11 1.391(3) .
O9 C10 1.426(3) .
C11 C12 1.391(2) .
C13 N20 1.337(2) .
C13 C14 1.497(2) .
C14 C19 1.392(2) .
C14 C15 1.392(2) .
C15 C16 1.388(3) .
C16 C17 1.390(3) .
C17 C18 1.386(3) .
C18 C19 1.387(3) .
N20 C21 1.432(2) .
C21 C22 1.394(2) .
C21 C28 1.397(2) .
C22 C23 1.397(2) .
C23 C24 1.394(2) .
C24 O25 1.373(2) .
C24 C27 1.391(2) .
O25 C26 1.427(2) .
C27 C28 1.384(2) .
N29 C38 1.3254(19) .
N29 C30 1.421(2) .
C30 C31 1.392(2) .
C30 C37 1.404(2) .
C31 C32 1.397(2) .
C32 C33 1.387(2) .
C33 O34 1.375(2) .
C33 C36 1.390(2) .
O34 C35 1.416(3) .
C36 C37 1.384(2) .
C38 N45 1.337(2) .
C38 C39 1.494(2) .
C39 C44 1.393(2) .
C39 C40 1.394(2) .
C40 C41 1.386(3) .
C41 C42 1.388(3) .
C42 C43 1.390(3) .
C43 C44 1.389(2) .
N45 C46 1.422(2) .
C46 C47 1.394(2) .
C46 C53 1.396(2) .
C47 C48 1.394(2) .
C48 C49 1.386(2) .
C49 O50 1.369(2) .
C49 C52 1.395(2) .
O50 C51 1.433(2) .
C52 C53 1.386(2) .
O54A C55A 1.422(9) .
O54A C58A 1.464(8) .
C55A C56A 1.509(10) .
C56A C57A 1.507(7) .
C57A C58A 1.487(7) .
O54B C55B 1.439(12) .
O54B C58B 1.474(12) .
C55B C56B 1.512(13) .
C56B C57B 1.472(11) .
C57B C58B 1.494(13) .
O59A C63A 1.429(12) .
O59A C60A 1.468(8) .
C60A C61A 1.522(10) .
C61A C62A 1.469(11) .
C62A C63A 1.516(10) .
O59B C60B 1.387(8) .
O59B C63B 1.457(12) .
C60B C61B 1.517(12) .
C61B C62B 1.487(13) .
C62B C63B 1.526(11) .
C6 H6 0.94(2) .
C7 H7 0.98(2) .
C10 H10A 0.99(3) .
C10 H10B 0.94(3) .
C10 H10C 1.02(3) .
C11 H11 0.92(2) .
C12 H12 0.93(2) .
C15 H15 0.88(2) .
C16 H16 0.92(3) .
C17 H17 0.98(3) .
C18 H18 0.93(3) .
C19 H19 0.95(2) .
C22 H22 0.90(2) .
C23 H23 0.94(2) .
C26 H26A 0.97(3) .
C26 H26B 0.94(3) .
C26 H26C 0.97(3) .
C27 H27 0.89(3) .
C28 H28 0.92(2) .
C31 H31 0.94(2) .
C32 H32 0.98(2) .
C35 H35A 0.92(3) .
C35 H35B 1.01(3) .
C35 H35C 0.98(3) .
C36 H36 0.98(2) .
C37 H37 0.95(2) .
C40 H40 0.96(2) .
C41 H41 0.97(3) .
C42 H42 0.90(3) .
C43 H43 0.90(2) .
C44 H44 0.96(2) .
C47 H47 0.94(2) .
C48 H48 0.93(2) .
C51 H51A 1.00(3) .
C51 H51B 0.92(2) .
C51 H51C 0.98(3) .
C52 H52 0.93(3) .
C53 H53 0.90(2) .
C55A H55A 0.9900 .
C55A H55B 0.9900 .
C56A H56A 0.9900 .
C56A H56B 0.9900 .
C57A H57A 0.9900 .
C57A H57B 0.9900 .
C58A H58A 0.9900 .
C58A H58B 0.9900 .
C55B H55C 0.9900 .
C55B H55D 0.9900 .
C56B H56C 0.9900 .
C56B H56D 0.9900 .
C57B H57C 0.9900 .
C57B H57D 0.9900 .
C58B H58C 0.9900 .
C58B H58D 0.9900 .
C60A H60A 0.9900 .
C60A H60B 0.9900 .
C61A H61A 0.9900 .
C61A H61B 0.9900 .
C62A H62A 0.9900 .
C62A H62B 0.9900 .
C63A H63A 0.9900 .
C63A H63B 0.9900 .
C60B H60C 0.9900 .
C60B H60D 0.9900 .
C61B H61C 0.9900 .
C61B H61D 0.9900 .
C62B H62C 0.9900 .
C62B H62D 0.9900 .
C63B H63C 0.9900 .
C63B H63D 0.9900 .

loop_
_geom_torsion_atom_site_label_1
_geom_torsion_atom_site_label_2
_geom_torsion_atom_site_label_3
_geom_torsion_atom_site_label_4
_geom_torsion
_geom_torsion_site_symmetry_1
_geom_torsion_site_symmetry_4
N29 Cu1 Cu2 N20 -132.56(6) . .
N4 Cu1 Cu2 N20 26.49(6) . .
Cu3 Cu1 Cu2 N20 138.50(4) . .
Cu1 Cu1 Cu2 N20 138.50(4) 4_655 .
N29 Cu1 Cu2 N20 40.38(7) . 4_655
N4 Cu1 Cu2 N20 -160.56(7) . 4_655
Cu3 Cu1 Cu2 N20 -48.56(5) . 4_655
Cu1 Cu1 Cu2 N20 -48.56(5) 4_655 4_655
N29 Cu1 Cu2 Cu1 88.94(4) . 4_655
N4 Cu1 Cu2 Cu1 -112.01(4) . 4_655
Cu3 Cu1 Cu2 Cu1 0.0 . 4_655
N29 Cu1 Cu3 N45 -163.79(6) . 4_655
N4 Cu1 Cu3 N45 32.07(7) . 4_655
Cu2 Cu1 Cu3 N45 -66.63(5) . 4_655
Cu1 Cu1 Cu3 N45 -66.63(5) 4_655 4_655
N29 Cu1 Cu3 N45 22.77(6) . .
N4 Cu1 Cu3 N45 -141.37(6) . .
Cu2 Cu1 Cu3 N45 119.93(4) . .
Cu1 Cu1 Cu3 N45 119.93(4) 4_655 .
N29 Cu1 Cu3 Cu1 -97.16(4) . 4_655
N4 Cu1 Cu3 Cu1 98.70(5) . 4_655
Cu2 Cu1 Cu3 Cu1 0.0 . 4_655
N29 Cu1 N4 C13 74.4(2) . .
Cu3 Cu1 N4 C13 -152.83(11) . .
Cu2 Cu1 N4 C13 -33.31(11) . .
Cu1 Cu1 N4 C13 -90.27(12) 4_655 .
N29 Cu1 N4 C5 -96.90(18) . .
Cu3 Cu1 N4 C5 35.88(13) . .
Cu2 Cu1 N4 C5 155.40(12) . .
Cu1 Cu1 N4 C5 98.44(12) 4_655 .
C13 N4 C5 C6 -153.08(16) . .
Cu1 N4 C5 C6 17.3(2) . .
C13 N4 C5 C12 31.5(3) . .
Cu1 N4 C5 C12 -158.15(13) . .
C12 C5 C6 C7 1.4(3) . .
N4 C5 C6 C7 -174.39(16) . .
C5 C6 C7 C8 -0.5(3) . .
C6 C7 C8 O9 178.02(18) . .
C6 C7 C8 C11 -1.2(3) . .
C7 C8 O9 C10 -16.8(3) . .
C11 C8 O9 C10 162.4(2) . .
O9 C8 C11 C12 -177.29(17) . .
C7 C8 C11 C12 2.0(3) . .
C8 C11 C12 C5 -1.1(3) . .
C6 C5 C12 C11 -0.6(2) . .
N4 C5 C12 C11 174.85(16) . .
C5 N4 C13 N20 -164.37(15) . .
Cu1 N4 C13 N20 24.71(19) . .
C5 N4 C13 C14 18.3(2) . .
Cu1 N4 C13 C14 -152.59(12) . .
N4 C13 C14 C19 53.8(2) . .
N20 C13 C14 C19 -123.47(17) . .
N4 C13 C14 C15 -126.87(18) . .
N20 C13 C14 C15 55.8(2) . .
C19 C14 C15 C16 -1.0(3) . .
C13 C14 C15 C16 179.72(18) . .
C14 C15 C16 C17 0.2(3) . .
C15 C16 C17 C18 0.4(4) . .
C16 C17 C18 C19 -0.2(3) . .
C17 C18 C19 C14 -0.5(3) . .
C15 C14 C19 C18 1.1(3) . .
C13 C14 C19 C18 -179.56(17) . .
N4 C13 N20 C21 -161.04(15) . .
C14 C13 N20 C21 16.3(2) . .
N4 C13 N20 Cu2 10.6(2) . .
C14 C13 N20 Cu2 -172.02(11) . .
N20 Cu2 N20 C13 172.71(15) 4_655 .
Cu1 Cu2 N20 C13 15.33(16) 4_655 .
Cu1 Cu2 N20 C13 -27.17(13) . .
N20 Cu2 N20 C21 -15.14(10) 4_655 .
Cu1 Cu2 N20 C21 -172.52(9) 4_655 .
Cu1 Cu2 N20 C21 144.98(11) . .
C13 N20 C21 C22 -128.55(17) . .
Cu2 N20 C21 C22 58.37(18) . .
C13 N20 C21 C28 54.1(2) . .
Cu2 N20 C21 C28 -119.03(15) . .
C28 C21 C22 C23 -0.9(3) . .
N20 C21 C22 C23 -178.41(16) . .
C21 C22 C23 C24 -0.6(3) . .
C22 C23 C24 O25 -179.41(17) . .
C22 C23 C24 C27 1.4(3) . .
C27 C24 O25 C26 179.15(17) . .
C23 C24 O25 C26 -0.1(3) . .
O25 C24 C27 C28 179.99(16) . .
C23 C24 C27 C28 -0.8(3) . .
C24 C27 C28 C21 -0.8(3) . .
C22 C21 C28 C27 1.6(3) . .
N20 C21 C28 C27 179.04(16) . .
N4 Cu1 N29 C38 111.97(17) . .
Cu3 Cu1 N29 C38 -24.36(12) . .
Cu2 Cu1 N29 C38 -142.37(12) . .
Cu1 Cu1 N29 C38 -82.67(13) 4_655 .
N4 Cu1 N29 C30 -71.7(2) . .
Cu3 Cu1 N29 C30 151.96(11) . .
Cu2 Cu1 N29 C30 33.95(11) . .
Cu1 Cu1 N29 C30 93.65(11) 4_655 .
C38 N29 C30 C31 41.9(2) . .
Cu1 N29 C30 C31 -134.27(14) . .
C38 N29 C30 C37 -145.26(16) . .
Cu1 N29 C30 C37 38.57(18) . .
C37 C30 C31 C32 -0.1(2) . .
N29 C30 C31 C32 172.75(16) . .
C30 C31 C32 C33 -0.8(3) . .
C31 C32 C33 O34 -178.39(17) . .
C31 C32 C33 C36 0.7(3) . .
C32 C33 O34 C35 5.4(3) . .
C36 C33 O34 C35 -173.7(2) . .
O34 C33 C36 C37 179.33(16) . .
C32 C33 C36 C37 0.2(3) . .
C33 C36 C37 C30 -1.0(3) . .
C31 C30 C37 C36 0.9(2) . .
N29 C30 C37 C36 -172.39(15) . .
C30 N29 C38 N45 -164.02(15) . .
Cu1 N29 C38 N45 11.9(2) . .
C30 N29 C38 C39 12.8(2) . .
Cu1 N29 C38 C39 -171.31(11) . .
N29 C38 C39 C44 51.1(2) . .
N45 C38 C39 C44 -132.16(17) . .
N29 C38 C39 C40 -124.73(17) . .
N45 C38 C39 C40 52.0(2) . .
C44 C39 C40 C41 -3.5(3) . .
C38 C39 C40 C41 172.46(16) . .
C39 C40 C41 C42 2.2(3) . .
C40 C41 C42 C43 0.5(3) . .
C41 C42 C43 C44 -1.9(3) . .
C42 C43 C44 C39 0.6(3) . .
C40 C39 C44 C43 2.1(2) . .
C38 C39 C44 C43 -173.71(16) . .
N29 C38 N45 C46 -156.34(15) . .
C39 C38 N45 C46 26.9(2) . .
N29 C38 N45 Cu3 19.4(2) . .
C39 C38 N45 Cu3 -157.42(12) . .
N45 Cu3 N45 C38 178.41(14) 4_655 .
Cu1 Cu3 N45 C38 -28.40(13) . .
Cu1 Cu3 N45 C38 26.98(15) 4_655 .
N45 Cu3 N45 C46 -5.61(11) 4_655 .
Cu1 Cu3 N45 C46 147.57(12) . .
Cu1 Cu3 N45 C46 -157.04(10) 4_655 .
C38 N45 C46 C47 -138.78(17) . .
Cu3 N45 C46 C47 45.05(19) . .
C38 N45 C46 C53 47.8(2) . .
Cu3 N45 C46 C53 -128.39(14) . .
C53 C46 C47 C48 -0.1(3) . .
N45 C46 C47 C48 -173.73(16) . .
C46 C47 C48 C49 0.1(3) . .
C47 C48 C49 O50 177.79(17) . .
C47 C48 C49 C52 -0.3(3) . .
C48 C49 O50 C51 -1.7(3) . .
C52 C49 O50 C51 176.42(17) . .
O50 C49 C52 C53 -177.85(17) . .
C48 C49 C52 C53 0.4(3) . .
C49 C52 C53 C46 -0.3(3) . .
C47 C46 C53 C52 0.2(3) . .
N45 C46 C53 C52 173.71(16) . .
C58A O54A C55A C56A -36.6(18) . .
O54A C55A C56A C57A 4.6(17) . .
C55A C56A C57A C58A 27.5(12) . .
C55A O54A C58A C57A 53.3(14) . .
C56A C57A C58A O54A -46.9(7) . .
C58B O54B C55B C56B 32(3) . .
O54B C55B C56B C57B -17(3) . .
C55B C56B C57B C58B -5(2) . .
C55B O54B C58B C57B -34(3) . .
C56B C57B C58B O54B 24(2) . .
C63A O59A C60A C61A -25.8(14) . .
O59A C60A C61A C62A 6(2) . .
C60A C61A C62A C63A 15(3) . .
C60A O59A C63A C62A 35(2) . .
C61A C62A C63A O59A -31(3) . .
C63B O59B C60B C61B -39.4(15) . .
O59B C60B C61B C62B 52.5(17) . .
C60B C61B C62B C63B -46(3) . .
C60B O59B C63B C62B 11(3) . .
C61B C62B C63B O59B 23(3) . .
